data_1577307
loop_
_publ_author_name
'Fidelius, Jannis'
'Taube, Clemens'
'Schwedtmann, Kai'
'Hennersdorf, Felix'
'Gomila, Rosa Maria'
'Frontera, Antonio'
'Wolf, Robert'
'Weigand, Jan J.'

_publ_section_title
;
 Imidazoliumyl-Substituted Di-and Iso-Tetraphosphanes and Their
 Metal-Mediated Fragmentation Reactions
;
_journal_name_full 'Chemical Science'
_journal_paper_doi 10.1039/D6SC02577C
_journal_year 2026
_chemical_formula_moiety 'C34 H50 N4 P2, 2(C F3 O3 S)'
_chemical_formula_sum 'C36 H50 F6 N4 O6 P2 S2'
_chemical_formula_weight 874.86
_space_group_crystal_system monoclinic
_space_group_IT_number 14
_space_group_name_Hall '-P 2ybc'
_space_group_name_H-M_alt 'P 1 21/c 1'
_atom_sites_solution_hydrogens geom
_atom_sites_solution_primary direct
_audit_creation_date 2026-01-11
_audit_creation_method
;
Olex2 1.5
(compiled 2025.07.13 svn.rb7424aed for OlexSys, GUI svn.r7314)
;
_audit_update_record
;
2026-01-21 deposited with the CCDC.	2026-05-28 downloaded from the CCDC.
;
_cell_angle_alpha 90
_cell_angle_beta 99.1657(6)
_cell_angle_gamma 90
_cell_formula_units_Z 2
_cell_length_a 7.96005(6)
_cell_length_b 12.02181(9)
_cell_length_c 22.34595(15)
_cell_measurement_reflns_used 8100
_cell_measurement_temperature 200.00(10)
_cell_measurement_theta_max 76.3570
_cell_measurement_theta_min 4.0040
_cell_volume 2111.07(3)
_computing_cell_refinement 'CrysAlisPro 1.171.38.41 (Rigaku OD, 2015)'
_computing_data_collection 'CrysAlisPro 1.171.38.41 (Rigaku OD, 2015)'
_computing_data_reduction 'CrysAlisPro 1.171.38.41 (Rigaku OD, 2015)'
_computing_molecular_graphics 'Olex2 1.5 (Dolomanov et al., 2009)'
_computing_publication_material 'Olex2 1.5 (Dolomanov et al., 2009)'
_computing_structure_refinement 'SHELXL 2018/3 (Sheldrick, 2015)'
_computing_structure_solution 'ShelXT (Sheldrick, 2015)'
_diffrn_ambient_environment N~2~
_diffrn_ambient_temperature 200.00(10)
_diffrn_detector 'CCD plate'
_diffrn_detector_area_resol_mean 5.2850
_diffrn_detector_type AtlasS2
_diffrn_measured_fraction_theta_full 1.000
_diffrn_measured_fraction_theta_max 0.987
_diffrn_measurement_details
;
List of Runs (angles in degrees, time in seconds):

  # Type    Start    End  Width  t~exp~   \w     \q     \k     \f   Frames
#--------------------------------------------------------------------------
  1  \w     18.00  58.00   0.50    2.00    --   42.75 -99.00  90.00   80
  2  \w     52.00  87.00   0.50    8.00    --  111.00 -94.00  60.00   70
  3  \w     58.00  98.00   0.50    8.00    --  111.00 -94.00   0.00   80
  4  \w     56.00 131.00   0.50    8.00    --  111.00 -30.00  60.00  150
  5  \w     88.00 134.00   0.50    8.00    --  111.00  61.00 -60.00   92
  6  \w    129.00 163.00   0.50    8.00    --  111.00  61.00 -90.00   68
  7  \w     84.00 113.00   0.50    8.00    --  111.00  61.00 -90.00   58
  8  \w     36.00 135.00   0.50    8.00    --  111.00 -30.00 -30.00  198
  9  \w     43.00  91.00   0.50    8.00    --  111.00 -94.00-120.00   96
 10  \w     42.00 108.00   0.50    8.00    --  111.00 -94.00-150.00  132
 11  \w     27.00  97.00   0.50    2.00    --   42.75-125.00 -60.00  140
 12  \w      4.00  53.00   0.50    2.00    --   42.75 -99.00-180.00   98
 13  \w   -107.00 -20.00   0.50    2.00    --  -38.50 -38.00-120.00  174
 14  \w    143.00 170.00   0.50    8.00    --  111.00 125.00 150.00   54
 15  \w    110.00 137.00   0.50    8.00    --  111.00 125.00 150.00   54
 16  \w    100.00 177.00   0.50    8.00    --  111.00 125.00  90.00  154
;
_diffrn_measurement_device 'four-circle diffractometer'
_diffrn_measurement_device_type 'SuperNova, Dual, Cu at zero, AtlasS2'
_diffrn_measurement_method '\w scans'
_diffrn_orient_matrix_type 'CrysAlisPro convention (1999,Acta A55,543-557)'
_diffrn_orient_matrix_UB_11 -0.0235378000
_diffrn_orient_matrix_UB_12 -0.1148237000
_diffrn_orient_matrix_UB_13 -0.0308331000
_diffrn_orient_matrix_UB_21 -0.1359194000
_diffrn_orient_matrix_UB_22 -0.0298674000
_diffrn_orient_matrix_UB_23 0.0393155000
_diffrn_orient_matrix_UB_31 -0.1392567000
_diffrn_orient_matrix_UB_32 0.0484715000
_diffrn_orient_matrix_UB_33 -0.0487835000
_diffrn_radiation_monochromator mirror
_diffrn_radiation_probe x-ray
_diffrn_radiation_type 'Cu K\a'
_diffrn_radiation_wavelength 1.54184
_diffrn_reflns_av_R_equivalents 0.0120
_diffrn_reflns_av_unetI/netI 0.0129
_diffrn_reflns_Laue_measured_fraction_full 1.000
_diffrn_reflns_Laue_measured_fraction_max 0.987
_diffrn_reflns_limit_h_max 6
_diffrn_reflns_limit_h_min -9
_diffrn_reflns_limit_k_max 15
_diffrn_reflns_limit_k_min -14
_diffrn_reflns_limit_l_max 27
_diffrn_reflns_limit_l_min -27
_diffrn_reflns_number 11092
_diffrn_reflns_point_group_measured_fraction_full 1.000
_diffrn_reflns_point_group_measured_fraction_max 0.987
_diffrn_reflns_theta_full 67.684
_diffrn_reflns_theta_max 76.564
_diffrn_reflns_theta_min 4.008
_diffrn_source 'micro-focus sealed X-ray tube'
_diffrn_source_type 'SuperNova (Cu) X-ray Source'
_exptl_absorpt_coefficient_mu 2.508
_exptl_absorpt_correction_T_max 0.791
_exptl_absorpt_correction_T_min 0.651
_exptl_absorpt_correction_type gaussian
_exptl_absorpt_process_details
;
CrysAlisPro 1.171.38.41 (Rigaku Oxford Diffraction, 2015)
Numerical absorption correction based on gaussian integration over
			a multifaceted crystal model
Empirical absorption correction using spherical harmonics,
 implemented in SCALE3 ABSPACK scaling algorithm.
;
_exptl_crystal_colour 'clear colourless'
_exptl_crystal_colour_lustre clear
_exptl_crystal_colour_primary colourless
_exptl_crystal_density_diffrn 1.376
_exptl_crystal_description block
_exptl_crystal_F_000 916
_exptl_crystal_size_max 0.252
_exptl_crystal_size_mid 0.176
_exptl_crystal_size_min 0.112
_refine_diff_density_max 0.524
_refine_diff_density_min -0.318
_refine_diff_density_rms 0.050
_refine_ls_extinction_method none
_refine_ls_goodness_of_fit_ref 1.026
_refine_ls_hydrogen_treatment constr
_refine_ls_matrix_type full
_refine_ls_number_parameters 332
_refine_ls_number_reflns 4372
_refine_ls_number_restraints 253
_refine_ls_restrained_S_all 1.145
_refine_ls_R_factor_all 0.0395
_refine_ls_R_factor_gt 0.0385
_refine_ls_shift/su_max 0.001
_refine_ls_shift/su_mean 0.000
_refine_ls_structure_factor_coef Fsqd
_refine_ls_weighting_details 'w=1/[\s^2^(Fo^2^)+(0.0609P)^2^+0.8365P] where P=(Fo^2^+2Fc^2^)/3'
_refine_ls_weighting_scheme calc
_refine_ls_wR_factor_gt 0.1056
_refine_ls_wR_factor_ref 0.1066
_reflns_Friedel_coverage 0.000
_reflns_number_gt 4204
_reflns_number_total 4372
_reflns_threshold_expression 'I > 2\s(I)'
_cod_data_source_file d6sc02577c2.cif
_cod_data_source_block jjw0986
_cod_original_cell_volume 2111.08(3)
_cod_database_code 1577307
_shelx_shelxl_version_number 2018/3
_chemical_oxdiff_formula 'C72 H100 F12 N8 O12 P4 S4 '
_shelx_space_group_comment
;
The symmetry employed for this shelxl refinement is uniquely defined
by the following loop, which should always be used as a source of
symmetry information in preference to the above space-group names.
They are only intended as comments.
;
_reflns_odcompleteness_completeness 99.97
_reflns_odcompleteness_iscentric 1
_reflns_odcompleteness_theta 66.97
_olex2_refinement_description
;
1. Fixed Uiso
 At 1.2 times of:
  All C(H) groups
 At 1.5 times of:
  All C(H,H,H) groups
2. Uiso/Uaniso restraints and constraints
S1A \\sim F1A \\sim F2A \\sim F3A \\sim O1A \\sim O2A \\sim O3A \\sim C18A
\\sim S1B \\sim F1B \\sim F2B \\sim F3B \\sim O1B \\sim O2B \\sim O3B \\sim
C18B: within 2A with sigma of 0.01 and sigma for terminal atoms of 0.02 within
2A
3. Same fragment restrains
{S1B, F1B, F2B, F3B, O2B, O3B, O1B, C18B} sigma for 1-2: 0.02, 1-3: 0.02
as in
{S1A, F1A, F2A, F3A, O1A, O2A, O3A, C18A}
4. Others
 Sof(S1B)=Sof(F1B)=Sof(F2B)=Sof(F3B)=Sof(O2B)=Sof(O3B)=Sof(O1B)=Sof(C18B)=1-
 FVAR(1)
 Sof(S1A)=Sof(F1A)=Sof(F2A)=Sof(F3A)=Sof(O1A)=Sof(O2A)=Sof(O3A)=Sof(C18A)=
 FVAR(1)
5.a Ternary CH refined with riding coordinates:
 C4(H4), C7(H7)
5.b Aromatic/amide H refined with riding coordinates:
 C13(H13), C14(H14), C15(H15), C16(H16), C17(H17)
5.c Idealised Me refined as rotating group:
 C5(H5A,H5B,H5C), C6(H6A,H6B,H6C), C8(H8A,H8B,H8C), C9(H9A,H9B,H9C), C10(H10A,
 H10B,H10C), C11(H11A,H11B,H11C)
;
_olex2_submission_special_instructions 'No special instructions were received'
_oxdiff_exptl_absorpt_empirical_details
;
Empirical correction (ABSPACK) includes:
- Absorption correction using spherical harmonics
- Frame scaling
;
_oxdiff_exptl_absorpt_empirical_full_max 1.125
_oxdiff_exptl_absorpt_empirical_full_min 0.882

loop_
_space_group_symop_operation_xyz
'x, y, z'
'-x, y+1/2, -z+1/2'
'-x, -y, -z'
'x, -y-1/2, z-1/2'

loop_
_atom_site_label
_atom_site_type_symbol
_atom_site_fract_x
_atom_site_fract_y
_atom_site_fract_z
_atom_site_U_iso_or_equiv
_atom_site_adp_type
_atom_site_occupancy
_atom_site_site_symmetry_order
_atom_site_calc_flag
_atom_site_refinement_flags_posn
_atom_site_refinement_flags_adp
_atom_site_refinement_flags_occupancy
_atom_site_disorder_assembly
_atom_site_disorder_group
P1 P 0.37227(4) 0.47186(3) 0.47526(2) 0.02728(11) Uani 1 1 d . . . . .
N1 N 0.57134(15) 0.33323(10) 0.40570(5) 0.0308(3) Uani 1 1 d . . . . .
N2 N 0.37731(15) 0.43690(10) 0.35282(5) 0.0308(3) Uani 1 1 d . . . . .
C1 C 0.44381(17) 0.40643(11) 0.41002(6) 0.0280(3) Uani 1 1 d . . . . .
C2 C 0.5846(2) 0.31802(13) 0.34527(7) 0.0381(3) Uani 1 1 d . . . . .
C3 C 0.4624(2) 0.38269(14) 0.31261(6) 0.0377(3) Uani 1 1 d . . . . .
C4 C 0.6766(2) 0.27776(13) 0.45858(7) 0.0360(3) Uani 1 1 d . . . . .
H4 H 0.630276 0.300629 0.494767 0.043 Uiso 1 1 calc R U . . .
C5 C 0.6622(3) 0.15125(15) 0.45480(10) 0.0551(5) Uani 1 1 d . . . . .
H5A H 0.545751 0.130737 0.441378 0.083 Uiso 1 1 calc R U . . .
H5B H 0.700377 0.119674 0.494076 0.083 Uiso 1 1 calc R U . . .
H5C H 0.731469 0.123766 0.426578 0.083 Uiso 1 1 calc R U . . .
C6 C 0.8604(2) 0.31739(17) 0.46704(8) 0.0470(4) Uani 1 1 d . . . . .
H6A H 0.915003 0.288205 0.435051 0.070 Uiso 1 1 calc R U . . .
H6B H 0.919295 0.291763 0.505407 0.070 Uiso 1 1 calc R U . . .
H6C H 0.862960 0.397195 0.465990 0.070 Uiso 1 1 calc R U . . .
C7 C 0.2279(2) 0.51100(13) 0.33247(7) 0.0369(3) Uani 1 1 d . . . . .
H7 H 0.207034 0.507135 0.288101 0.044 Uiso 1 1 calc R U . . .
C8 C 0.2654(3) 0.63211(15) 0.34833(9) 0.0524(5) Uani 1 1 d . . . . .
H8A H 0.273563 0.642116 0.391314 0.079 Uiso 1 1 calc R U . . .
H8B H 0.175383 0.677819 0.327772 0.079 Uiso 1 1 calc R U . . .
H8C H 0.371061 0.653049 0.335925 0.079 Uiso 1 1 calc R U . . .
C9 C 0.0683(2) 0.46695(16) 0.35315(9) 0.0482(4) Uani 1 1 d . . . . .
H9A H 0.055899 0.389247 0.343546 0.072 Uiso 1 1 calc R U . . .
H9B H -0.028895 0.506775 0.332852 0.072 Uiso 1 1 calc R U . . .
H9C H 0.076730 0.476905 0.396149 0.072 Uiso 1 1 calc R U . . .
C10 C 0.7038(3) 0.24003(18) 0.32143(9) 0.0558(5) Uani 1 1 d . . . . .
H10A H 0.808539 0.236179 0.349412 0.084 Uiso 1 1 calc R U . . .
H10B H 0.726321 0.266310 0.282917 0.084 Uiso 1 1 calc R U . . .
H10C H 0.653402 0.167387 0.316619 0.084 Uiso 1 1 calc R U . . .
C11 C 0.4152(3) 0.39087(19) 0.24542(7) 0.0540(5) Uani 1 1 d . . . . .
H11A H 0.301181 0.364079 0.233466 0.081 Uiso 1 1 calc R U . . .
H11B H 0.492208 0.346713 0.226377 0.081 Uiso 1 1 calc R U . . .
H11C H 0.421837 0.467074 0.233170 0.081 Uiso 1 1 calc R U . . .
C12 C 0.32323(17) 0.35410(12) 0.52151(6) 0.0295(3) Uani 1 1 d . . . . .
C13 C 0.29219(19) 0.24770(13) 0.49751(7) 0.0350(3) Uani 1 1 d . . . . .
H13 H 0.306024 0.233196 0.457706 0.042 Uiso 1 1 calc R U . . .
C14 C 0.2407(2) 0.16342(14) 0.53291(8) 0.0438(4) Uani 1 1 d . . . . .
H14 H 0.221327 0.092384 0.516805 0.053 Uiso 1 1 calc R U . . .
C15 C 0.2180(2) 0.18421(15) 0.59205(8) 0.0459(4) Uani 1 1 d . . . . .
H15 H 0.185568 0.126964 0.615787 0.055 Uiso 1 1 calc R U . . .
C16 C 0.2435(2) 0.29017(15) 0.61572(7) 0.0429(4) Uani 1 1 d . . . . .
H16 H 0.226286 0.304577 0.655193 0.052 Uiso 1 1 calc R U . . .
C17 C 0.29457(19) 0.37493(13) 0.58070(6) 0.0359(3) Uani 1 1 d . . . . .
H17 H 0.310002 0.446332 0.596636 0.043 Uiso 1 1 calc R U . . .
S1A S 0.1954(3) 0.1217(3) 0.30420(15) 0.0400(5) Uani 0.515(9) 1 d D U P A 1
F1A F 0.0563(13) 0.0057(7) 0.3774(4) 0.149(3) Uani 0.515(9) 1 d D U P A 1
F2A F 0.3009(14) -0.0481(6) 0.3710(4) 0.141(3) Uani 0.515(9) 1 d D U P A 1
F3A F 0.1012(12) -0.0875(5) 0.2993(3) 0.126(2) Uani 0.515(9) 1 d D U P A 1
O1A O 0.2518(12) 0.1917(6) 0.3536(3) 0.084(2) Uani 0.515(9) 1 d D U P A 1
O2A O 0.0371(9) 0.1448(6) 0.2688(3) 0.097(2) Uani 0.515(9) 1 d D U P A 1
O3A O 0.3254(9) 0.1007(7) 0.2679(4) 0.085(2) Uani 0.515(9) 1 d D U P A 1
C18A C 0.1618(12) -0.0072(6) 0.3374(4) 0.0762(18) Uani 0.515(9) 1 d D U P A 1
S1B S 0.1700(7) 0.1053(4) 0.30791(19) 0.0695(9) Uani 0.485(9) 1 d D U P A 2
F1B F 0.3807(8) -0.0300(7) 0.3699(3) 0.110(2) Uani 0.485(9) 1 d D U P A 2
F2B F 0.1769(11) -0.1056(5) 0.3163(4) 0.115(2) Uani 0.485(9) 1 d D U P A 2
F3B F 0.1375(11) -0.0245(6) 0.3975(3) 0.108(2) Uani 0.485(9) 1 d D U P A 2
O2B O 0.2060(14) 0.1924(6) 0.3519(4) 0.080(2) Uani 0.485(9) 1 d D U P A 2
O3B O -0.0073(9) 0.0956(9) 0.2889(4) 0.124(3) Uani 0.485(9) 1 d D U P A 2
O1B O 0.2683(12) 0.0957(9) 0.2604(3) 0.095(2) Uani 0.485(9) 1 d D U P A 2
C18B C 0.2161(11) -0.0190(5) 0.3509(4) 0.0645(16) Uani 0.485(9) 1 d D U P A 2

loop_
_atom_site_aniso_label
_atom_site_aniso_U_11
_atom_site_aniso_U_22
_atom_site_aniso_U_33
_atom_site_aniso_U_23
_atom_site_aniso_U_13
_atom_site_aniso_U_12
P1 0.0354(2) 0.02407(18) 0.02028(17) -0.00029(11) -0.00196(13) 0.00260(12)
N1 0.0375(6) 0.0267(6) 0.0268(6) -0.0037(4) 0.0003(4) 0.0009(5)
N2 0.0391(6) 0.0295(6) 0.0215(5) -0.0001(4) -0.0020(4) -0.0029(5)
C1 0.0360(7) 0.0237(6) 0.0224(6) -0.0005(5) -0.0015(5) -0.0014(5)
C2 0.0461(8) 0.0383(8) 0.0300(7) -0.0095(6) 0.0061(6) -0.0035(6)
C3 0.0481(8) 0.0398(8) 0.0246(7) -0.0057(6) 0.0039(6) -0.0071(6)
C4 0.0413(8) 0.0302(7) 0.0345(7) 0.0011(6) -0.0006(6) 0.0078(6)
C5 0.0685(12) 0.0301(8) 0.0661(12) 0.0036(8) 0.0089(9) 0.0137(8)
C6 0.0391(8) 0.0538(10) 0.0456(9) -0.0032(8) -0.0007(7) 0.0089(7)
C7 0.0442(8) 0.0369(8) 0.0252(7) 0.0057(6) -0.0075(6) 0.0015(6)
C8 0.0660(11) 0.0340(8) 0.0499(10) 0.0117(7) -0.0127(8) 0.0028(8)
C9 0.0413(9) 0.0523(10) 0.0475(9) 0.0102(8) -0.0041(7) 0.0025(7)
C10 0.0605(11) 0.0597(12) 0.0481(10) -0.0208(9) 0.0117(8) 0.0071(9)
C11 0.0706(12) 0.0665(12) 0.0239(7) -0.0046(7) 0.0042(7) -0.0044(9)
C12 0.0313(6) 0.0299(7) 0.0251(6) 0.0023(5) -0.0021(5) 0.0008(5)
C13 0.0416(7) 0.0317(7) 0.0300(7) -0.0002(6) 0.0000(6) 0.0002(6)
C14 0.0543(9) 0.0298(7) 0.0451(9) 0.0032(6) 0.0011(7) -0.0037(7)
C15 0.0539(9) 0.0422(9) 0.0401(8) 0.0150(7) 0.0028(7) -0.0054(7)
C16 0.0502(9) 0.0499(9) 0.0280(7) 0.0066(7) 0.0043(6) -0.0030(7)
C17 0.0423(8) 0.0364(8) 0.0275(7) -0.0010(6) 0.0015(6) -0.0022(6)
S1A 0.0429(7) 0.0403(10) 0.0354(7) -0.0066(6) 0.0018(5) -0.0042(5)
F1A 0.173(6) 0.120(5) 0.179(6) 0.006(4) 0.109(5) -0.064(4)
F2A 0.167(6) 0.119(4) 0.125(4) 0.081(3) -0.013(5) 0.010(5)
F3A 0.177(6) 0.055(3) 0.127(4) -0.019(3) -0.029(4) -0.032(3)
O1A 0.124(5) 0.080(4) 0.038(2) 0.000(2) -0.017(2) -0.066(3)
O2A 0.092(3) 0.093(4) 0.088(3) -0.027(3) -0.043(3) 0.031(3)
O3A 0.086(3) 0.078(3) 0.101(5) 0.021(3) 0.049(3) 0.019(3)
C18A 0.100(4) 0.064(3) 0.064(3) 0.005(2) 0.010(3) -0.023(3)
S1B 0.106(2) 0.0418(11) 0.0468(13) -0.0128(8) -0.0314(13) 0.0117(13)
F1B 0.089(3) 0.137(5) 0.098(3) 0.022(3) -0.005(3) 0.054(3)
F2B 0.154(5) 0.042(2) 0.140(5) -0.015(3) -0.006(4) -0.007(3)
F3B 0.148(5) 0.105(4) 0.081(3) 0.024(2) 0.046(3) -0.030(3)
O2B 0.125(6) 0.048(3) 0.057(3) -0.025(2) -0.017(3) -0.002(3)
O3B 0.085(4) 0.150(6) 0.116(5) -0.080(4) -0.048(3) 0.064(4)
O1B 0.137(6) 0.113(4) 0.035(2) 0.012(2) 0.017(3) -0.012(4)
C18B 0.086(4) 0.043(2) 0.063(4) 0.011(2) 0.006(3) -0.003(3)

loop_
_atom_type_symbol
_atom_type_description
_atom_type_scat_dispersion_real
_atom_type_scat_dispersion_imag
_atom_type_scat_source
C C 0.0181 0.0091 'International Tables Vol C Tables 4.2.6.8 and 6.1.1.4'
H H 0.0000 0.0000 'International Tables Vol C Tables 4.2.6.8 and 6.1.1.4'
F F 0.0727 0.0534 'International Tables Vol C Tables 4.2.6.8 and 6.1.1.4'
N N 0.0311 0.0180 'International Tables Vol C Tables 4.2.6.8 and 6.1.1.4'
O O 0.0492 0.0322 'International Tables Vol C Tables 4.2.6.8 and 6.1.1.4'
P P 0.2955 0.4335 'International Tables Vol C Tables 4.2.6.8 and 6.1.1.4'
S S 0.3331 0.5567 'International Tables Vol C Tables 4.2.6.8 and 6.1.1.4'

loop_
_exptl_crystal_face_index_h
_exptl_crystal_face_index_k
_exptl_crystal_face_index_l
_exptl_crystal_face_perp_dist
0 0 1 0.0561
0 0 -1 0.0561
0 -1 -1 0.0828
0 1 1 0.0828
0 -1 1 0.0827
0 1 -1 0.0827
-1 0 1 0.0985
5 0 -7 0.0814
-2 7 1 0.0551

loop_
_geom_angle_atom_site_label_1
_geom_angle_atom_site_label_2
_geom_angle_atom_site_label_3
_geom_angle
_geom_angle_site_symmetry_1
_geom_angle_site_symmetry_3
_geom_angle_publ_flag
C1 P1 P1 98.57(5) . 3_666 ?
C1 P1 C12 103.84(6) . . ?
C12 P1 P1 102.21(5) . 3_666 ?
C1 N1 C2 109.23(12) . . ?
C1 N1 C4 124.38(12) . . ?
C2 N1 C4 126.39(13) . . ?
C1 N2 C3 109.27(12) . . ?
C1 N2 C7 128.30(12) . . ?
C3 N2 C7 122.31(12) . . ?
N1 C1 P1 131.89(10) . . ?
N2 C1 P1 120.84(10) . . ?
N2 C1 N1 107.00(12) . . ?
N1 C2 C10 125.71(15) . . ?
C3 C2 N1 106.76(13) . . ?
C3 C2 C10 127.43(15) . . ?
N2 C3 C11 123.78(15) . . ?
C2 C3 N2 107.74(12) . . ?
C2 C3 C11 128.36(16) . . ?
N1 C4 H4 106.9 . . ?
N1 C4 C5 111.94(14) . . ?
N1 C4 C6 111.46(13) . . ?
C5 C4 H4 106.9 . . ?
C6 C4 H4 106.9 . . ?
C6 C4 C5 112.39(14) . . ?
C4 C5 H5A 109.5 . . ?
C4 C5 H5B 109.5 . . ?
C4 C5 H5C 109.5 . . ?
H5A C5 H5B 109.5 . . ?
H5A C5 H5C 109.5 . . ?
H5B C5 H5C 109.5 . . ?
C4 C6 H6A 109.5 . . ?
C4 C6 H6B 109.5 . . ?
C4 C6 H6C 109.5 . . ?
H6A C6 H6B 109.5 . . ?
H6A C6 H6C 109.5 . . ?
H6B C6 H6C 109.5 . . ?
N2 C7 H7 106.1 . . ?
N2 C7 C8 112.49(13) . . ?
N2 C7 C9 111.32(12) . . ?
C8 C7 H7 106.1 . . ?
C9 C7 H7 106.1 . . ?
C9 C7 C8 114.08(16) . . ?
C7 C8 H8A 109.5 . . ?
C7 C8 H8B 109.5 . . ?
C7 C8 H8C 109.5 . . ?
H8A C8 H8B 109.5 . . ?
H8A C8 H8C 109.5 . . ?
H8B C8 H8C 109.5 . . ?
C7 C9 H9A 109.5 . . ?
C7 C9 H9B 109.5 . . ?
C7 C9 H9C 109.5 . . ?
H9A C9 H9B 109.5 . . ?
H9A C9 H9C 109.5 . . ?
H9B C9 H9C 109.5 . . ?
C2 C10 H10A 109.5 . . ?
C2 C10 H10B 109.5 . . ?
C2 C10 H10C 109.5 . . ?
H10A C10 H10B 109.5 . . ?
H10A C10 H10C 109.5 . . ?
H10B C10 H10C 109.5 . . ?
C3 C11 H11A 109.5 . . ?
C3 C11 H11B 109.5 . . ?
C3 C11 H11C 109.5 . . ?
H11A C11 H11B 109.5 . . ?
H11A C11 H11C 109.5 . . ?
H11B C11 H11C 109.5 . . ?
C13 C12 P1 122.21(11) . . ?
C13 C12 C17 118.82(13) . . ?
C17 C12 P1 118.45(11) . . ?
C12 C13 H13 120.0 . . ?
C14 C13 C12 120.09(14) . . ?
C14 C13 H13 120.0 . . ?
C13 C14 H14 119.7 . . ?
C15 C14 C13 120.52(16) . . ?
C15 C14 H14 119.7 . . ?
C14 C15 H15 120.1 . . ?
C16 C15 C14 119.87(15) . . ?
C16 C15 H15 120.1 . . ?
C15 C16 H16 120.0 . . ?
C15 C16 C17 120.02(15) . . ?
C17 C16 H16 120.0 . . ?
C12 C17 H17 119.7 . . ?
C16 C17 C12 120.61(15) . . ?
C16 C17 H17 119.7 . . ?
O1A S1A O2A 118.1(5) . . ?
O1A S1A O3A 112.4(5) . . ?
O1A S1A C18A 104.3(4) . . ?
O2A S1A O3A 112.3(5) . . ?
O2A S1A C18A 103.2(4) . . ?
O3A S1A C18A 104.8(4) . . ?
F1A C18A S1A 109.6(6) . . ?
F2A C18A S1A 113.3(6) . . ?
F2A C18A F1A 102.8(8) . . ?
F3A C18A S1A 115.8(6) . . ?
F3A C18A F1A 108.2(7) . . ?
F3A C18A F2A 106.2(7) . . ?
O2B S1B C18B 103.9(5) . . ?
O3B S1B O2B 110.4(5) . . ?
O3B S1B O1B 114.2(5) . . ?
O3B S1B C18B 101.8(5) . . ?
O1B S1B O2B 119.9(6) . . ?
O1B S1B C18B 104.2(5) . . ?
F1B C18B S1B 111.5(5) . . ?
F2B C18B S1B 109.8(6) . . ?
F2B C18B F1B 104.0(7) . . ?
F3B C18B S1B 113.0(6) . . ?
F3B C18B F1B 108.6(7) . . ?
F3B C18B F2B 109.5(7) . . ?

loop_
_geom_bond_atom_site_label_1
_geom_bond_atom_site_label_2
_geom_bond_distance
_geom_bond_site_symmetry_2
_geom_bond_publ_flag
P1 P1 2.2580(7) 3_666 ?
P1 C1 1.8255(14) . ?
P1 C12 1.8313(14) . ?
N1 C1 1.3585(18) . ?
N1 C2 1.3833(18) . ?
N1 C4 1.4925(18) . ?
N2 C1 1.3539(17) . ?
N2 C3 1.3730(19) . ?
N2 C7 1.4977(19) . ?
C2 C3 1.363(2) . ?
C2 C10 1.491(2) . ?
C3 C11 1.492(2) . ?
C4 H4 0.9800 . ?
C4 C5 1.527(2) . ?
C4 C6 1.522(2) . ?
C5 H5A 0.9600 . ?
C5 H5B 0.9600 . ?
C5 H5C 0.9600 . ?
C6 H6A 0.9600 . ?
C6 H6B 0.9600 . ?
C6 H6C 0.9600 . ?
C7 H7 0.9800 . ?
C7 C8 1.517(2) . ?
C7 C9 1.515(2) . ?
C8 H8A 0.9600 . ?
C8 H8B 0.9600 . ?
C8 H8C 0.9600 . ?
C9 H9A 0.9600 . ?
C9 H9B 0.9600 . ?
C9 H9C 0.9600 . ?
C10 H10A 0.9600 . ?
C10 H10B 0.9600 . ?
C10 H10C 0.9600 . ?
C11 H11A 0.9600 . ?
C11 H11B 0.9600 . ?
C11 H11C 0.9600 . ?
C12 C13 1.394(2) . ?
C12 C17 1.400(2) . ?
C13 H13 0.9300 . ?
C13 C14 1.387(2) . ?
C14 H14 0.9300 . ?
C14 C15 1.385(3) . ?
C15 H15 0.9300 . ?
C15 C16 1.382(3) . ?
C16 H16 0.9300 . ?
C16 C17 1.385(2) . ?
C17 H17 0.9300 . ?
S1A O1A 1.403(6) . ?
S1A O2A 1.405(6) . ?
S1A O3A 1.435(6) . ?
S1A C18A 1.757(7) . ?
F1A C18A 1.330(10) . ?
F2A C18A 1.329(8) . ?
F3A C18A 1.326(9) . ?
S1B O2B 1.434(6) . ?
S1B O3B 1.412(6) . ?
S1B O1B 1.421(6) . ?
S1B C18B 1.782(7) . ?
F1B C18B 1.318(9) . ?
F2B C18B 1.305(9) . ?
F3B C18B 1.299(9) . ?

loop_
_geom_torsion_atom_site_label_1
_geom_torsion_atom_site_label_2
_geom_torsion_atom_site_label_3
_geom_torsion_atom_site_label_4
_geom_torsion
_geom_torsion_site_symmetry_1
_geom_torsion_site_symmetry_2
_geom_torsion_site_symmetry_3
_geom_torsion_site_symmetry_4
_geom_torsion_publ_flag
P1 P1 C1 N1 47.70(14) 3_666 . . . ?
P1 P1 C1 N2 -125.34(11) 3_666 . . . ?
P1 P1 C12 C13 -122.24(12) 3_666 . . . ?
P1 P1 C12 C17 66.15(12) 3_666 . . . ?
P1 C12 C13 C14 -174.24(12) . . . . ?
P1 C12 C17 C16 174.69(12) . . . . ?
N1 C2 C3 N2 0.45(17) . . . . ?
N1 C2 C3 C11 -175.59(17) . . . . ?
C1 P1 C12 C13 -20.10(13) . . . . ?
C1 P1 C12 C17 168.29(11) . . . . ?
C1 N1 C2 C3 -0.33(17) . . . . ?
C1 N1 C2 C10 -176.95(16) . . . . ?
C1 N1 C4 C5 120.45(16) . . . . ?
C1 N1 C4 C6 -112.70(16) . . . . ?
C1 N2 C3 C2 -0.42(17) . . . . ?
C1 N2 C3 C11 175.85(15) . . . . ?
C1 N2 C7 C8 71.4(2) . . . . ?
C1 N2 C7 C9 -58.0(2) . . . . ?
C2 N1 C1 P1 -173.68(12) . . . . ?
C2 N1 C1 N2 0.08(16) . . . . ?
C2 N1 C4 C5 -58.5(2) . . . . ?
C2 N1 C4 C6 68.38(19) . . . . ?
C3 N2 C1 P1 174.80(10) . . . . ?
C3 N2 C1 N1 0.21(16) . . . . ?
C3 N2 C7 C8 -112.95(16) . . . . ?
C3 N2 C7 C9 117.58(16) . . . . ?
C4 N1 C1 P1 7.2(2) . . . . ?
C4 N1 C1 N2 -179.00(12) . . . . ?
C4 N1 C2 C3 178.72(14) . . . . ?
C4 N1 C2 C10 2.1(3) . . . . ?
C7 N2 C1 P1 -9.1(2) . . . . ?
C7 N2 C1 N1 176.28(13) . . . . ?
C7 N2 C3 C2 -176.77(13) . . . . ?
C7 N2 C3 C11 -0.5(2) . . . . ?
C10 C2 C3 N2 177.00(17) . . . . ?
C10 C2 C3 C11 1.0(3) . . . . ?
C12 P1 C1 N1 -57.22(15) . . . . ?
C12 P1 C1 N2 129.74(11) . . . . ?
C12 C13 C14 C15 0.7(3) . . . . ?
C13 C12 C17 C16 2.8(2) . . . . ?
C13 C14 C15 C16 1.3(3) . . . . ?
C14 C15 C16 C17 -1.1(3) . . . . ?
C15 C16 C17 C12 -0.9(3) . . . . ?
C17 C12 C13 C14 -2.7(2) . . . . ?
O1A S1A C18A F1A 54.9(8) . . . . ?
O1A S1A C18A F2A -59.3(9) . . . . ?
O1A S1A C18A F3A 177.6(7) . . . . ?
O2A S1A C18A F1A -69.1(7) . . . . ?
O2A S1A C18A F2A 176.7(7) . . . . ?
O2A S1A C18A F3A 53.6(8) . . . . ?
O3A S1A C18A F1A 173.2(6) . . . . ?
O3A S1A C18A F2A 59.0(8) . . . . ?
O3A S1A C18A F3A -64.1(8) . . . . ?
O2B S1B C18B F1B -69.5(8) . . . . ?
O2B S1B C18B F2B 175.7(7) . . . . ?
O2B S1B C18B F3B 53.1(8) . . . . ?
O3B S1B C18B F1B 175.8(6) . . . . ?
O3B S1B C18B F2B 61.0(7) . . . . ?
O3B S1B C18B F3B -61.6(7) . . . . ?
O1B S1B C18B F1B 56.7(7) . . . . ?
O1B S1B C18B F2B -58.1(8) . . . . ?
O1B S1B C18B F3B 179.3(7) . . . . ?

loop_
_exptl_oxdiff_crystal_face_indexfrac_h
_exptl_oxdiff_crystal_face_indexfrac_k
_exptl_oxdiff_crystal_face_indexfrac_l
_exptl_oxdiff_crystal_face_x
_exptl_oxdiff_crystal_face_y
_exptl_oxdiff_crystal_face_z
0.0002 0.0002 0.9994 -0.0308 0.0393 -0.0488
-0.0002 -0.0002 -0.9994 0.0308 -0.0393 0.0488
0.0001 -0.9995 -0.9977 0.1455 -0.0094 0.0002
-0.0001 0.9995 0.9977 -0.1455 0.0094 -0.0002
0.0004 -0.9991 1.0011 0.0839 0.0691 -0.0973
-0.0004 0.9991 -1.0011 -0.0839 -0.0691 0.0973
-0.9994 0.0018 0.9977 -0.0074 0.1750 0.0906
4.9964 -0.0093 -6.9875 0.0989 -0.9536 -0.3554
-2.0004 6.9987 0.9844 -0.7869 0.1016 0.5698
